data_4037267
loop_
_publ_author_name
'Yang, Chi'
'Gao, Shang'
'Yao, Hequan'
'Lin, Aijun'

_publ_section_title
;
 Rhodium-Catalyzed Hydroacylation of para-Quinone Methides with
 Salicylaldehydes: An Approach to \a,\a-Diaryl-2-Hydroxy Acetophenones.
;
_journal_issue 23
_journal_name_full 'The Journal of organic chemistry'
_journal_page_first 11956
_journal_page_last 11964
_journal_paper_doi 10.1021/acs.joc.6b01859
_journal_volume 81
_journal_year 2016
_chemical_formula_sum 'C28 H30 O3'
_chemical_formula_weight 414.52
_space_group_crystal_system monoclinic
_space_group_IT_number 14
_space_group_name_Hall '-P 2ybc'
_space_group_name_H-M_alt 'P 1 21/c 1'
_atom_sites_solution_hydrogens geom
_audit_creation_method SHELXL-2013
_cell_angle_alpha 90
_cell_angle_beta 111.90(3)
_cell_angle_gamma 90
_cell_formula_units_Z 4
_cell_length_a 11.63(3)
_cell_length_b 18.97(5)
_cell_length_c 12.18(3)
_cell_measurement_reflns_used 7564
_cell_measurement_temperature 296(2)
_cell_measurement_theta_max 21.185
_cell_measurement_theta_min 2.169
_cell_volume 2493(11)
_computing_structure_refinement 'SHELXL-2013 (Sheldrick, 2013)'
_diffrn_ambient_temperature 296(2)
_diffrn_measured_fraction_theta_full 0.983
_diffrn_measured_fraction_theta_max 0.972
_diffrn_measurement_device_type 'Bruker Smart Aepex CCD'
_diffrn_radiation_type MoK\a
_diffrn_radiation_wavelength 0.71073
_diffrn_reflns_av_R_equivalents 0.0288
_diffrn_reflns_av_unetI/netI 0.0226
_diffrn_reflns_Laue_measured_fraction_full 0.983
_diffrn_reflns_Laue_measured_fraction_max 0.972
_diffrn_reflns_limit_h_max 13
_diffrn_reflns_limit_h_min -14
_diffrn_reflns_limit_k_max 22
_diffrn_reflns_limit_k_min -22
_diffrn_reflns_limit_l_max 14
_diffrn_reflns_limit_l_min -12
_diffrn_reflns_number 17051
_diffrn_reflns_point_group_measured_fraction_full 0.983
_diffrn_reflns_point_group_measured_fraction_max 0.972
_diffrn_reflns_theta_full 25.242
_diffrn_reflns_theta_max 25.498
_diffrn_reflns_theta_min 1.887
_exptl_absorpt_coefficient_mu 0.070
_exptl_crystal_colour colorless
_exptl_crystal_density_diffrn 1.104
_exptl_crystal_description block
_exptl_crystal_F_000 888
_exptl_crystal_size_max 0.120
_exptl_crystal_size_mid 0.100
_exptl_crystal_size_min 0.100
_refine_diff_density_max 0.224
_refine_diff_density_min -0.137
_refine_diff_density_rms 0.030
_refine_ls_extinction_coef 0.0026(10)
_refine_ls_extinction_expression Fc^*^=kFc[1+0.001xFc^2^\l^3^/sin(2\q)]^-1/4^
_refine_ls_extinction_method SHELXL
_refine_ls_goodness_of_fit_ref 1.058
_refine_ls_hydrogen_treatment constr
_refine_ls_matrix_type full
_refine_ls_number_parameters 288
_refine_ls_number_reflns 4508
_refine_ls_number_restraints 0
_refine_ls_restrained_S_all 1.058
_refine_ls_R_factor_all 0.0553
_refine_ls_R_factor_gt 0.0429
_refine_ls_shift/su_max 0.000
_refine_ls_shift/su_mean 0.000
_refine_ls_structure_factor_coef Fsqd
_refine_ls_weighting_details
;
 w=1/[\s^2^(Fo^2^)+(0.0735P)^2^+0.3638P]
 where P=(Fo^2^+2Fc^2^)/3
;
_refine_ls_weighting_scheme calc
_refine_ls_wR_factor_gt 0.1258
_refine_ls_wR_factor_ref 0.1337
_reflns_Friedel_coverage 0.000
_reflns_number_gt 3553
_reflns_number_total 4508
_reflns_threshold_expression 'I > 2\s(I)'
_cod_data_source_file jo6b01859_si_002.cif
_cod_data_source_block a
_cod_original_sg_symbol_H-M 'P 21/c'
_cod_database_code 4037267
_shelx_space_group_comment
;
The symmetry employed for this shelxl refinement is uniquely defined
by the following loop, which should always be used as a source of
symmetry information in preference to the above space-group names.
They are only intended as comments.
;
_shelx_estimated_absorpt_t_min 0.992
_shelx_estimated_absorpt_t_max 0.993
_shelxl_version_number 2013-2

loop_
_space_group_symop_operation_xyz
'x, y, z'
'-x, y+1/2, -z+1/2'
'-x, -y, -z'
'x, -y-1/2, z-1/2'

loop_
_atom_site_label
_atom_site_type_symbol
_atom_site_fract_x
_atom_site_fract_y
_atom_site_fract_z
_atom_site_U_iso_or_equiv
_atom_site_adp_type
_atom_site_occupancy
_atom_site_site_symmetry_order
_atom_site_calc_flag
_atom_site_refinement_flags_posn
_atom_site_refinement_flags_adp
C1 C 0.73306(15) -0.00811(8) 0.18009(13) 0.0479(4) Uani 1 1 d . .
C2 C 0.7045(2) -0.03449(10) 0.06321(17) 0.0711(5) Uani 1 1 d . .
H2 H 0.6233 -0.0430 0.0123 0.085 Uiso 1 1 calc R U
C3 C 0.8054(3) -0.04697(13) 0.0291(2) 0.0870(7) Uani 1 1 d . .
H3 H 0.7905 -0.0635 -0.0469 0.104 Uiso 1 1 calc R U
C4 C 0.9291(2) -0.03512(11) 0.1071(2) 0.0781(6) Uani 1 1 d . .
H4 H 0.9931 -0.0454 0.0812 0.094 Uiso 1 1 calc R U
C5 C 0.95871(18) -0.00879(8) 0.22079(17) 0.0593(5) Uani 1 1 d . .
H5 H 1.0402 -0.0006 0.2712 0.071 Uiso 1 1 calc R U
C6 C 0.85759(14) 0.00483(7) 0.25506(13) 0.0434(4) Uani 1 1 d . .
C7 C 0.65335(13) 0.00969(7) 0.24599(13) 0.0405(3) Uani 1 1 d . .
C8 C 0.74518(12) 0.03888(7) 0.36908(12) 0.0361(3) Uani 1 1 d . .
C9 C 0.74066(12) -0.00947(7) 0.46971(12) 0.0376(3) Uani 1 1 d . .
C10 C 0.80450(15) -0.07517(8) 0.49235(14) 0.0501(4) Uani 1 1 d . .
H10 H 0.8520 -0.0879 0.4488 0.060 Uiso 1 1 calc R U
C11 C 0.79641(18) -0.12089(9) 0.57975(16) 0.0648(5) Uani 1 1 d . .
H11 H 0.8382 -0.1638 0.5939 0.078 Uiso 1 1 calc R U
C12 C 0.72572(18) -0.10189(10) 0.64504(17) 0.0687(5) Uani 1 1 d . .
H12 H 0.7203 -0.1321 0.7031 0.082 Uiso 1 1 calc R U
C13 C 0.66212(17) -0.03708(11) 0.62387(16) 0.0651(5) Uani 1 1 d . .
H13 H 0.6152 -0.0246 0.6682 0.078 Uiso 1 1 calc R U
C14 C 0.66933(14) 0.00896(9) 0.53578(14) 0.0504(4) Uani 1 1 d . .
H14 H 0.6267 0.0516 0.5216 0.060 Uiso 1 1 calc R U
C15 C 0.72595(13) 0.11870(7) 0.38616(12) 0.0372(3) Uani 1 1 d . .
C16 C 0.81783(13) 0.15405(7) 0.48217(12) 0.0405(3) Uani 1 1 d . .
H16 H 0.8843 0.1283 0.5332 0.049 Uiso 1 1 calc R U
C17 C 0.81141(14) 0.22726(7) 0.50249(13) 0.0427(3) Uani 1 1 d . .
C18 C 0.70646(15) 0.26508(7) 0.42085(14) 0.0482(4) Uani 1 1 d . .
C19 C 0.61228(14) 0.23184(7) 0.32240(14) 0.0447(4) Uani 1 1 d . .
C20 C 0.62478(13) 0.15784(7) 0.30808(13) 0.0412(3) Uani 1 1 d . .
H20 H 0.5646 0.1347 0.2456 0.049 Uiso 1 1 calc R U
C21 C 0.91705(15) 0.26515(8) 0.60738(15) 0.0514(4) Uani 1 1 d . .
C22 C 0.86355(19) 0.30002(11) 0.69353(18) 0.0745(6) Uani 1 1 d . .
H22A H 0.7976 0.3315 0.6502 0.112 Uiso 1 1 calc R U
H22B H 0.9278 0.3260 0.7530 0.112 Uiso 1 1 calc R U
H22C H 0.8322 0.2642 0.7306 0.112 Uiso 1 1 calc R U
C23 C 0.9801(2) 0.32335(12) 0.5580(2) 0.0874(7) Uani 1 1 d . .
H23A H 0.9188 0.3568 0.5126 0.131 Uiso 1 1 calc R U
H23B H 1.0179 0.3019 0.5083 0.131 Uiso 1 1 calc R U
H23C H 1.0424 0.3471 0.6226 0.131 Uiso 1 1 calc R U
C24 C 1.02025(19) 0.21243(11) 0.6809(2) 0.0843(7) Uani 1 1 d . .
H24A H 1.0822 0.2372 0.7443 0.127 Uiso 1 1 calc R U
H24B H 1.0576 0.1914 0.6306 0.127 Uiso 1 1 calc R U
H24C H 0.9843 0.1762 0.7131 0.127 Uiso 1 1 calc R U
C25 C 0.50033(16) 0.27429(8) 0.22997(16) 0.0551(4) Uani 1 1 d . .
C26 C 0.5501(2) 0.33353(11) 0.1691(2) 0.0787(6) Uani 1 1 d . .
H26A H 0.5954 0.3123 0.1259 0.118 Uiso 1 1 calc R U
H26B H 0.6038 0.3645 0.2284 0.118 Uiso 1 1 calc R U
H26C H 0.4816 0.3599 0.1156 0.118 Uiso 1 1 calc R U
C27 C 0.41603(19) 0.30715(11) 0.2907(2) 0.0750(6) Uani 1 1 d . .
H27A H 0.4629 0.3408 0.3491 0.112 Uiso 1 1 calc R U
H27B H 0.3867 0.2706 0.3282 0.112 Uiso 1 1 calc R U
H27C H 0.3466 0.3303 0.2323 0.112 Uiso 1 1 calc R U
C28 C 0.41523(19) 0.22549(11) 0.12931(18) 0.0749(6) Uani 1 1 d . .
H28A H 0.3481 0.2526 0.0756 0.112 Uiso 1 1 calc R U
H28B H 0.3827 0.1885 0.1631 0.112 Uiso 1 1 calc R U
H28C H 0.4626 0.2053 0.0873 0.112 Uiso 1 1 calc R U
O1 O 0.87200(9) 0.03121(5) 0.36484(9) 0.0440(3) Uani 1 1 d . .
O2 O 0.53973(10) 0.00313(6) 0.21559(10) 0.0587(3) Uani 1 1 d . .
O3 O 0.70013(13) 0.33779(6) 0.44236(13) 0.0771(4) Uani 1 1 d . .
H3A H 0.6364 0.3543 0.3934 0.116 Uiso 1 1 calc R U

loop_
_atom_site_aniso_label
_atom_site_aniso_U_11
_atom_site_aniso_U_22
_atom_site_aniso_U_33
_atom_site_aniso_U_23
_atom_site_aniso_U_13
_atom_site_aniso_U_12
C1 0.0667(10) 0.0390(8) 0.0392(8) -0.0049(6) 0.0211(7) -0.0006(7)
C2 0.0920(14) 0.0721(12) 0.0473(11) -0.0158(9) 0.0240(10) -0.0076(10)
C3 0.128(2) 0.0924(16) 0.0594(13) -0.0246(11) 0.0569(13) -0.0065(14)
C4 0.1043(16) 0.0717(13) 0.0836(15) -0.0157(11) 0.0645(14) -0.0046(11)
C5 0.0722(11) 0.0475(9) 0.0742(12) -0.0062(8) 0.0458(10) -0.0016(8)
C6 0.0600(9) 0.0310(7) 0.0453(9) -0.0022(6) 0.0267(7) -0.0003(6)
C7 0.0464(8) 0.0323(7) 0.0376(8) -0.0013(6) 0.0095(6) 0.0013(6)
C8 0.0379(7) 0.0346(7) 0.0358(7) -0.0025(5) 0.0139(6) 0.0015(5)
C9 0.0393(7) 0.0344(7) 0.0348(8) -0.0025(6) 0.0087(6) -0.0023(5)
C10 0.0601(9) 0.0393(8) 0.0478(9) 0.0008(7) 0.0164(7) 0.0045(7)
C11 0.0741(12) 0.0440(9) 0.0605(11) 0.0131(8) 0.0068(9) 0.0008(8)
C12 0.0734(12) 0.0687(12) 0.0551(11) 0.0205(9) 0.0137(9) -0.0168(10)
C13 0.0638(10) 0.0819(13) 0.0566(11) 0.0094(9) 0.0305(9) -0.0085(9)
C14 0.0513(9) 0.0513(9) 0.0519(10) 0.0040(7) 0.0233(7) 0.0038(7)
C15 0.0461(7) 0.0322(7) 0.0357(8) 0.0001(5) 0.0181(6) 0.0004(5)
C16 0.0460(8) 0.0365(7) 0.0386(8) -0.0010(6) 0.0153(6) 0.0016(6)
C17 0.0512(8) 0.0375(7) 0.0442(8) -0.0053(6) 0.0233(7) -0.0048(6)
C18 0.0623(9) 0.0300(7) 0.0570(10) -0.0010(6) 0.0276(8) 0.0008(6)
C19 0.0531(8) 0.0367(7) 0.0479(9) 0.0076(6) 0.0232(7) 0.0067(6)
C20 0.0485(8) 0.0379(7) 0.0373(8) 0.0011(6) 0.0159(6) 0.0001(6)
C21 0.0567(9) 0.0442(8) 0.0564(10) -0.0157(7) 0.0246(8) -0.0093(7)
C22 0.0792(13) 0.0798(13) 0.0705(13) -0.0304(10) 0.0350(11) -0.0097(10)
C23 0.0908(15) 0.0865(15) 0.0945(16) -0.0191(12) 0.0457(13) -0.0419(12)
C24 0.0715(12) 0.0703(12) 0.0827(15) -0.0325(11) -0.0043(11) 0.0027(10)
C25 0.0633(10) 0.0431(8) 0.0593(10) 0.0141(7) 0.0233(8) 0.0129(7)
C26 0.0859(14) 0.0656(12) 0.0863(15) 0.0345(11) 0.0341(12) 0.0148(10)
C27 0.0725(12) 0.0664(12) 0.0897(15) 0.0112(10) 0.0345(11) 0.0218(9)
C28 0.0770(13) 0.0658(12) 0.0627(12) 0.0152(9) 0.0041(10) 0.0178(10)
O1 0.0437(5) 0.0455(6) 0.0453(6) -0.0080(4) 0.0196(4) -0.0006(4)
O2 0.0492(7) 0.0640(7) 0.0549(7) -0.0091(5) 0.0104(5) -0.0017(5)
O3 0.0917(10) 0.0343(6) 0.0909(11) -0.0074(6) 0.0172(8) 0.0076(6)

loop_
_atom_type_symbol
_atom_type_description
_atom_type_scat_dispersion_real
_atom_type_scat_dispersion_imag
_atom_type_scat_source
C C 0.0033 0.0016 'International Tables Vol C Tables 4.2.6.8 and 6.1.1.4'
H H 0.0000 0.0000 'International Tables Vol C Tables 4.2.6.8 and 6.1.1.4'
O O 0.0106 0.0060 'International Tables Vol C Tables 4.2.6.8 and 6.1.1.4'

loop_
_geom_angle_atom_site_label_1
_geom_angle_atom_site_label_2
_geom_angle_atom_site_label_3
_geom_angle
C6 C1 C2 120.41(17)
C6 C1 C7 108.0(2)
C2 C1 C7 131.6(2)
C3 C2 C1 116.4(2)
C3 C2 H2 121.8
C1 C2 H2 121.8
C2 C3 C4 121.8(3)
C2 C3 H3 119.1
C4 C3 H3 119.1
C5 C4 C3 122.5(2)
C5 C4 H4 118.7
C3 C4 H4 118.7
C4 C5 C6 115.9(2)
C4 C5 H5 122.0
C6 C5 H5 122.0
O1 C6 C5 122.71(16)
O1 C6 C1 114.44(16)
C5 C6 C1 122.8(2)
O2 C7 C1 129.19(19)
O2 C7 C8 125.91(15)
C1 C7 C8 104.9(2)
O1 C8 C9 107.08(11)
O1 C8 C15 106.91(10)
C9 C8 C15 114.96(17)
O1 C8 C7 104.96(17)
C9 C8 C7 109.4(2)
C15 C8 C7 112.81(12)
C14 C9 C10 119.06(16)
C14 C9 C8 120.68(17)
C10 C9 C8 120.19(16)
C11 C10 C9 120.68(19)
C11 C10 H10 119.7
C9 C10 H10 119.7
C12 C11 C10 119.7(2)
C12 C11 H11 120.1
C10 C11 H11 120.1
C11 C12 C13 120.32(18)
C11 C12 H12 119.8
C13 C12 H12 119.8
C12 C13 C14 120.2(2)
C12 C13 H13 119.9
C14 C13 H13 119.9
C9 C14 C13 120.0(2)
C9 C14 H14 120.0
C13 C14 H14 120.0
C20 C15 C16 119.1(2)
C20 C15 C8 123.05(15)
C16 C15 C8 117.84(15)
C17 C16 C15 122.19(15)
C17 C16 H16 118.9
C15 C16 H16 118.9
C16 C17 C18 116.89(16)
C16 C17 C21 120.80(15)
C18 C17 C21 122.3(2)
O3 C18 C19 120.58(15)
O3 C18 C17 116.54(16)
C19 C18 C17 122.88(19)
C20 C19 C18 116.97(15)
C20 C19 C25 120.40(16)
C18 C19 C25 122.6(2)
C15 C20 C19 122.01(15)
C15 C20 H20 119.0
C19 C20 H20 119.0
C22 C21 C24 107.5(2)
C22 C21 C23 108.8(2)
C24 C21 C23 107.6(2)
C22 C21 C17 110.7(2)
C24 C21 C17 111.9(2)
C23 C21 C17 110.2(2)
C21 C22 H22A 109.5
C21 C22 H22B 109.5
H22A C22 H22B 109.5
C21 C22 H22C 109.5
H22A C22 H22C 109.5
H22B C22 H22C 109.5
C21 C23 H23A 109.5
C21 C23 H23B 109.5
H23A C23 H23B 109.5
C21 C23 H23C 109.5
H23A C23 H23C 109.5
H23B C23 H23C 109.5
C21 C24 H24A 109.5
C21 C24 H24B 109.5
H24A C24 H24B 109.5
C21 C24 H24C 109.5
H24A C24 H24C 109.5
H24B C24 H24C 109.5
C28 C25 C27 106.4(2)
C28 C25 C26 106.9(2)
C27 C25 C26 110.2(2)
C28 C25 C19 111.6(2)
C27 C25 C19 111.1(2)
C26 C25 C19 110.4(2)
C25 C26 H26A 109.5
C25 C26 H26B 109.5
H26A C26 H26B 109.5
C25 C26 H26C 109.5
H26A C26 H26C 109.5
H26B C26 H26C 109.5
C25 C27 H27A 109.5
C25 C27 H27B 109.5
H27A C27 H27B 109.5
C25 C27 H27C 109.5
H27A C27 H27C 109.5
H27B C27 H27C 109.5
C25 C28 H28A 109.5
C25 C28 H28B 109.5
H28A C28 H28B 109.5
C25 C28 H28C 109.5
H28A C28 H28C 109.5
H28B C28 H28C 109.5
C6 O1 C8 107.63(11)
C18 O3 H3A 109.5

loop_
_geom_bond_atom_site_label_1
_geom_bond_atom_site_label_2
_geom_bond_distance
C1 C6 1.416(4)
C1 C2 1.426(4)
C1 C7 1.474(3)
C2 C3 1.404(4)
C2 H2 0.9300
C3 C4 1.416(4)
C3 H3 0.9300
C4 C5 1.390(4)
C4 H4 0.9300
C5 C6 1.411(4)
C5 H5 0.9300
C6 O1 1.378(4)
C7 O2 1.238(4)
C7 C8 1.581(3)
C8 O1 1.502(4)
C8 C9 1.547(3)
C8 C15 1.556(4)
C9 C14 1.398(3)
C9 C10 1.424(4)
C10 C11 1.403(3)
C10 H10 0.9300
C11 C12 1.388(4)
C11 H11 0.9300
C12 C13 1.408(4)
C12 H12 0.9300
C13 C14 1.410(3)
C13 H13 0.9300
C14 H14 0.9300
C15 C20 1.416(3)
C15 C16 1.424(3)
C16 C17 1.418(4)
C16 H16 0.9300
C17 C18 1.445(3)
C17 C21 1.577(3)
C18 O3 1.411(4)
C18 C19 1.434(3)
C19 C20 1.429(4)
C19 C25 1.587(3)
C20 H20 0.9300
C21 C22 1.553(3)
C21 C24 1.563(4)
C21 C23 1.565(4)
C22 H22A 0.9600
C22 H22B 0.9600
C22 H22C 0.9600
C23 H23A 0.9600
C23 H23B 0.9600
C23 H23C 0.9600
C24 H24A 0.9600
C24 H24B 0.9600
C24 H24C 0.9600
C25 C28 1.560(4)
C25 C27 1.562(4)
C25 C26 1.571(4)
C26 H26A 0.9600
C26 H26B 0.9600
C26 H26C 0.9600
C27 H27A 0.9600
C27 H27B 0.9600
C27 H27C 0.9600
C28 H28A 0.9600
C28 H28B 0.9600
C28 H28C 0.9600
O3 H3A 0.8200

loop_
_geom_torsion_atom_site_label_1
_geom_torsion_atom_site_label_2
_geom_torsion_atom_site_label_3
_geom_torsion_atom_site_label_4
_geom_torsion
C6 C1 C2 C3 0.5(3)
C7 C1 C2 C3 -178.84(18)
C1 C2 C3 C4 1.0(3)
C2 C3 C4 C5 -1.7(4)
C3 C4 C5 C6 0.7(3)
C4 C5 C6 O1 -179.80(15)
C4 C5 C6 C1 0.9(2)
C2 C1 C6 O1 179.08(14)
C7 C1 C6 O1 -1.41(17)
C2 C1 C6 C5 -1.5(2)
C7 C1 C6 C5 177.99(13)
C6 C1 C7 O2 -176.33(14)
C2 C1 C7 O2 3.1(3)
C6 C1 C7 C8 2.75(15)
C2 C1 C7 C8 -177.81(17)
O2 C7 C8 O1 176.02(13)
C1 C7 C8 O1 -3.11(13)
O2 C7 C8 C9 61.4(2)
C1 C7 C8 C9 -117.73(16)
O2 C7 C8 C15 -67.95(19)
C1 C7 C8 C15 112.93(14)
O1 C8 C9 C14 147.70(14)
C15 C8 C9 C14 29.11(18)
C7 C8 C9 C14 -99.0(2)
O1 C8 C9 C10 -35.39(17)
C15 C8 C9 C10 -153.98(14)
C7 C8 C9 C10 77.9(2)
C14 C9 C10 C11 -0.1(2)
C8 C9 C10 C11 -177.06(13)
C9 C10 C11 C12 -0.1(2)
C10 C11 C12 C13 0.1(3)
C11 C12 C13 C14 0.3(3)
C10 C9 C14 C13 0.4(2)
C8 C9 C14 C13 177.36(14)
C12 C13 C14 C9 -0.5(3)
O1 C8 C15 C20 124.1(2)
C9 C8 C15 C20 -117.2(2)
C7 C8 C15 C20 9.25(18)
O1 C8 C15 C16 -53.1(2)
C9 C8 C15 C16 65.6(2)
C7 C8 C15 C16 -167.99(12)
C20 C15 C16 C17 0.1(2)
C8 C15 C16 C17 177.45(12)
C15 C16 C17 C18 0.0(2)
C15 C16 C17 C21 -178.06(13)
C16 C17 C18 O3 179.40(14)
C21 C17 C18 O3 -2.5(2)
C16 C17 C18 C19 -0.6(2)
C21 C17 C18 C19 177.50(14)
O3 C18 C19 C20 -179.06(14)
C17 C18 C19 C20 0.9(2)
O3 C18 C19 C25 2.7(2)
C17 C18 C19 C25 -177.34(14)
C16 C15 C20 C19 0.3(2)
C8 C15 C20 C19 -176.94(13)
C18 C19 C20 C15 -0.8(2)
C25 C19 C20 C15 177.56(13)
C16 C17 C21 C22 -121.05(18)
C18 C17 C21 C22 60.9(2)
C16 C17 C21 C24 -1.2(2)
C18 C17 C21 C24 -179.16(16)
C16 C17 C21 C23 118.5(2)
C18 C17 C21 C23 -59.5(2)
C20 C19 C25 C28 -0.6(2)
C18 C19 C25 C28 177.60(15)
C20 C19 C25 C27 118.03(19)
C18 C19 C25 C27 -63.8(2)
C20 C19 C25 C26 -119.4(2)
C18 C19 C25 C26 58.8(2)
C5 C6 O1 C8 179.89(13)
C1 C6 O1 C8 -0.72(15)
C9 C8 O1 C6 118.6(2)
C15 C8 O1 C6 -117.67(12)
C7 C8 O1 C6 2.36(13)
